data_6000105
loop_
_publ_author_name
'Yamaura, K.'
'Huang, Q.'
'Lynn, J. W.'
'Erwin, R. W.'
'Cava, R. J.'

_publ_section_title
;
 Synthesis, crystal structure, and magnetic order of the layered iron
 oxycarbonate Sr4Fe2O6CO3
;
_journal_name_full 'Journal of Solid State Chemistry'
_journal_page_first 374
_journal_page_last 380
_journal_paper_doi 10.1006/jssc.2000.8665
_journal_volume 152
_journal_year 2000
_chemical_formula_sum 'C Fe2 O9 Sr4'
_space_group_name_H-M_alt 'I 4/m m m'
_cell_angle_alpha 90.000
_cell_angle_beta 90.000
_cell_angle_gamma 90.000
_cell_length_a 3.8891
_cell_length_b 3.8891
_cell_length_c 27.9818
_cell_volume 423.22
_cod_database_code 6000105

loop_
_atom_site_label
_atom_site_fract_x
_atom_site_fract_y
_atom_site_fract_z
? ? ? ?
